data_2220593
loop_
_publ_author_name
'Chohan, Zahid H.'
'Hanif, Muhammad'
'Tahir, M. Nawaz'

_publ_section_title <i>N</i>-[(<i>E</i>)-(5-Methylthiophen-2-yl)methylidene]-1<i>H</i>-1,2,4-triazol-3-amine
_journal_issue 1
_journal_name_full 'Acta Crystallographica Section E'
_journal_page_first o117
_journal_paper_doi 10.1107/S1600536808041494
_journal_volume 65
_journal_year 2009
_chemical_formula_iupac 'C8 H8 N4 S'
_chemical_formula_moiety 'C8 H8 N4 S'
_chemical_formula_sum 'C8 H8 N4 S'
_chemical_formula_weight 192.24
_space_group_IT_number 19
_symmetry_cell_setting orthorhombic
_symmetry_space_group_name_Hall 'P 2ac 2ab'
_symmetry_space_group_name_H-M 'P 21 21 21'
_atom_sites_solution_hydrogens geom
_atom_sites_solution_primary direct
_atom_sites_solution_secondary difmap
_audit_creation_method SHELXL-97
_cell_angle_alpha 90
_cell_angle_beta 90
_cell_angle_gamma 90
_cell_formula_units_Z 4
_cell_length_a 7.2570(7)
_cell_length_b 8.9522(8)
_cell_length_c 14.2930(15)
_cell_measurement_reflns_used 2206
_cell_measurement_temperature 296(2)
_cell_measurement_theta_max 28.29
_cell_measurement_theta_min 2.68
_cell_volume 928.56(16)
_computing_cell_refinement 'SAINT (Bruker, 2007)'
_computing_data_collection 'APEX2 (Bruker, 2007)'
_computing_data_reduction 'SAINT (Bruker, 2007)'
_computing_molecular_graphics 'Ortep3 for Windows (Farrugia, 1997) and PLATON (Spek, 2003)'
_computing_publication_material
;
WinGx publication routines (Farrugia, 1999) and PLATON (Spek,
2003).
;
_computing_structure_refinement 'SHELXL97 (Sheldrick, 2008)'
_computing_structure_solution 'SHELXS97 (Sheldrick, 2008)'
_diffrn_ambient_temperature 296(2)
_diffrn_detector_area_resol_mean 7.4
_diffrn_measured_fraction_theta_full 0.998
_diffrn_measured_fraction_theta_max 0.998
_diffrn_measurement_device_type 'Bruker KAPPA APEXII CCD'
_diffrn_measurement_method \w
_diffrn_radiation_monochromator graphite
_diffrn_radiation_source 'fine-focus sealed tube'
_diffrn_radiation_type MoK\a
_diffrn_radiation_wavelength 0.71073
_diffrn_reflns_av_R_equivalents 0.0335
_diffrn_reflns_av_sigmaI/netI 0.0269
_diffrn_reflns_limit_h_max 9
_diffrn_reflns_limit_h_min -9
_diffrn_reflns_limit_k_max 11
_diffrn_reflns_limit_k_min -11
_diffrn_reflns_limit_l_max 19
_diffrn_reflns_limit_l_min -17
_diffrn_reflns_number 5793
_diffrn_reflns_theta_full 28.29
_diffrn_reflns_theta_max 28.29
_diffrn_reflns_theta_min 2.68
_diffrn_standards_number 0
_exptl_absorpt_coefficient_mu 0.305
_exptl_absorpt_correction_T_max 0.956
_exptl_absorpt_correction_T_min 0.928
_exptl_absorpt_correction_type multi-scan
_exptl_absorpt_process_details '(SADABS; Bruker, 2005)'
_exptl_crystal_colour 'light brown'
_exptl_crystal_density_diffrn 1.375
_exptl_crystal_density_method 'not measured'
_exptl_crystal_description prismatic
_exptl_crystal_F_000 400
_exptl_crystal_size_max 0.24
_exptl_crystal_size_mid 0.16
_exptl_crystal_size_min 0.14
_refine_diff_density_max 0.202
_refine_diff_density_min -0.225
_refine_ls_abs_structure_details 'Flack (1983), 854 Friedel pairs'
_refine_ls_abs_structure_Flack -0.02(10)
_refine_ls_extinction_method none
_refine_ls_goodness_of_fit_ref 1.050
_refine_ls_hydrogen_treatment mixed
_refine_ls_matrix_type full
_refine_ls_number_parameters 134
_refine_ls_number_reflns 2206
_refine_ls_number_restraints 0
_refine_ls_restrained_S_all 1.050
_refine_ls_R_factor_all 0.0435
_refine_ls_R_factor_gt 0.0337
_refine_ls_shift/su_max 0.000
_refine_ls_shift/su_mean 0.000
_refine_ls_structure_factor_coef Fsqd
_refine_ls_weighting_details 'calc w=1/[\s^2^(Fo^2^)+(0.0562P)^2^+0.0383P] where P=(Fo^2^+2Fc^2^)/3'
_refine_ls_weighting_scheme calc
_refine_ls_wR_factor_gt 0.0890
_refine_ls_wR_factor_ref 0.0972
_reflns_number_gt 1859
_reflns_number_total 2206
_reflns_threshold_expression I>2\s(I)
_cod_data_source_file ng2524.cif
_cod_data_source_block I
_cod_database_code 2220593
_cod_database_fobs_code 2220593

loop_
_symmetry_equiv_pos_site_id
_symmetry_equiv_pos_as_xyz
1 x,y,z
2 1/2-x,-y,1/2+z
3 1/2+x,1/2-y,-z
4 -x,1/2+y,1/2-z

loop_
_atom_site_aniso_label
_atom_site_aniso_U_11
_atom_site_aniso_U_22
_atom_site_aniso_U_33
_atom_site_aniso_U_12
_atom_site_aniso_U_13
_atom_site_aniso_U_23
S1 0.0642(3) 0.0540(3) 0.0354(2) -0.0070(2) 0.0078(2) -0.0047(2)
N1 0.0516(8) 0.0465(7) 0.0386(7) 0.0015(7) -0.0023(7) -0.0011(6)
N2 0.0668(10) 0.0434(7) 0.0392(7) 0.0024(7) 0.0000(8) 0.0002(5)
N3 0.0644(10) 0.0439(8) 0.0422(8) 0.0024(7) -0.0020(8) -0.0053(6)
N4 0.0895(14) 0.0554(10) 0.0529(10) -0.0181(9) 0.0184(10) -0.0072(8)
C1 0.0475(9) 0.0518(10) 0.0388(8) -0.0018(7) 0.0027(8) -0.0017(7)
C2 0.0641(13) 0.0637(13) 0.0418(10) -0.0064(9) 0.0110(9) 0.0012(9)
C3 0.0605(12) 0.0706(13) 0.0376(9) 0.0014(10) 0.0098(9) -0.0096(9)
C4 0.0515(10) 0.0573(10) 0.0404(8) -0.0008(8) 0.0011(8) -0.0092(7)
C5 0.100(2) 0.0629(12) 0.0582(12) -0.0099(13) 0.0055(13) -0.0160(10)
C6 0.0521(9) 0.0499(9) 0.0398(8) -0.0004(8) -0.0003(8) 0.0008(7)
C7 0.0475(9) 0.0431(8) 0.0391(8) 0.0031(7) -0.0022(8) 0.0003(7)
C8 0.0827(16) 0.0504(11) 0.0630(13) -0.0152(11) 0.0126(12) -0.0079(10)

loop_
_atom_site_type_symbol
_atom_site_label
_atom_site_fract_x
_atom_site_fract_y
_atom_site_fract_z
_atom_site_U_iso_or_equiv
_atom_site_thermal_displace_type
_atom_site_calc_flag
_atom_site_refinement_flags
_atom_site_occupancy
S S1 0.48892(7) -0.18020(5) 0.00175(3) 0.0512(2) Uani . . 1.000
N N1 0.5269(2) 0.13362(16) 0.09627(10) 0.0456(4) Uani . . 1.000
N N2 0.4898(2) 0.29617(16) 0.22417(10) 0.0498(5) Uani . . 1.000
N N3 0.5397(2) 0.43946(17) 0.23930(11) 0.0502(5) Uani . . 1.000
N N4 0.6332(3) 0.39225(19) 0.09806(13) 0.0659(7) Uani . . 1.000
C C1 0.5665(3) -0.0136(2) -0.04286(12) 0.0460(5) Uani . . 1.000
C C2 0.6222(3) -0.0303(3) -0.13344(14) 0.0565(7) Uani . . 1.000
C C3 0.6008(3) -0.1767(3) -0.16735(14) 0.0562(7) Uani . . 1.000
C C4 0.5306(3) -0.2720(2) -0.10199(12) 0.0497(5) Uani . . 1.000
C C5 0.4937(4) -0.4350(3) -0.11161(16) 0.0737(9) Uani . . 1.000
C C6 0.5724(3) 0.1226(2) 0.00957(13) 0.0473(5) Uani . . 1.000
C C7 0.5491(3) 0.27297(19) 0.13780(12) 0.0432(5) Uani . . 1.000
C C8 0.6228(3) 0.4940(3) 0.16478(17) 0.0654(8) Uani . . 1.000
H H2 0.663(3) 0.048(2) -0.1784(19) 0.0678 Uiso . . 1.000
H H3 0.629(3) -0.210(3) -0.2327(18) 0.0675 Uiso . . 1.000
H H3N 0.515(3) 0.488(3) 0.2891(17) 0.0602 Uiso . . 1.000
H H5A 0.52067 -0.48427 -0.05354 0.1103 Uiso . . 1.000
H H5B 0.57023 -0.47560 -0.16015 0.1103 Uiso . . 1.000
H H5C 0.36648 -0.45026 -0.12734 0.1103 Uiso . . 1.000
H H6 0.621(3) 0.209(2) -0.0237(15) 0.0567 Uiso . . 1.000
H H8 0.671(4) 0.595(2) 0.1599(17) 0.0785 Uiso . . 1.000

loop_
_atom_type_symbol
_atom_type_description
_atom_type_scat_dispersion_real
_atom_type_scat_dispersion_imag
_atom_type_scat_source
S S 0.1246 0.1234 'International Tables Vol C Tables 4.2.6.8 and 6.1.1.4'
N N 0.0061 0.0033 'International Tables Vol C Tables 4.2.6.8 and 6.1.1.4'
H H 0.0000 0.0000 'International Tables Vol C Tables 4.2.6.8 and 6.1.1.4'
C C 0.0033 0.0016 'International Tables Vol C Tables 4.2.6.8 and 6.1.1.4'

loop_
_geom_angle_atom_site_label_1
_geom_angle_atom_site_label_2
_geom_angle_atom_site_label_3
_geom_angle_site_symmetry_1
_geom_angle_site_symmetry_2
_geom_angle_site_symmetry_3
_geom_angle
_geom_angle_publ_flag
C1 S1 C4 . . . 92.13(9) no
C6 N1 C7 . . . 116.76(15) no
N3 N2 C7 . . . 102.19(14) no
N2 N3 C8 . . . 110.20(17) no
C7 N4 C8 . . . 102.42(18) no
C8 N3 H3N . . . 125.6(17) no
N2 N3 H3N . . . 124.1(17) no
S1 C1 C6 . . . 123.72(14) no
C2 C1 C6 . . . 125.52(19) no
S1 C1 C2 . . . 110.75(16) no
C1 C2 C3 . . . 113.4(2) no
C2 C3 C4 . . . 112.85(18) no
S1 C4 C3 . . . 110.91(15) no
C3 C4 C5 . . . 128.07(19) no
S1 C4 C5 . . . 121.02(15) no
N1 C6 C1 . . . 124.19(17) no
N1 C7 N2 . . . 120.07(16) no
N1 C7 N4 . . . 125.46(16) no
N2 C7 N4 . . . 114.44(16) no
N3 C8 N4 . . . 110.7(2) no
C1 C2 H2 . . . 128.6(14) no
C3 C2 H2 . . . 117.8(14) no
C2 C3 H3 . . . 125.2(15) no
C4 C3 H3 . . . 121.9(15) no
C4 C5 H5A . . . 109.00 no
C4 C5 H5B . . . 109.00 no
C4 C5 H5C . . . 110.00 no
H5A C5 H5B . . . 109.00 no
H5A C5 H5C . . . 109.00 no
H5B C5 H5C . . . 109.00 no
N1 C6 H6 . . . 120.2(12) no
C1 C6 H6 . . . 115.6(12) no
N3 C8 H8 . . . 124.6(15) no
N4 C8 H8 . . . 124.7(15) no

loop_
_geom_bond_atom_site_label_1
_geom_bond_atom_site_label_2
_geom_bond_site_symmetry_1
_geom_bond_site_symmetry_2
_geom_bond_distance
_geom_bond_publ_flag
S1 C1 . . 1.7169(19) no
S1 C4 . . 1.7220(18) no
N1 C6 . . 1.286(2) no
N1 C7 . . 1.391(2) no
N2 N3 . . 1.350(2) no
N2 C7 . . 1.324(2) no
N3 C8 . . 1.318(3) no
N4 C7 . . 1.355(3) no
N4 C8 . . 1.321(3) no
N3 H3N . . 0.85(3) no
C1 C2 . . 1.365(3) no
C1 C6 . . 1.432(3) no
C2 C3 . . 1.406(4) no
C3 C4 . . 1.364(3) no
C4 C5 . . 1.490(3) no
C2 H2 . . 1.00(2) no
C3 H3 . . 1.00(3) no
C5 H5A . . 0.9600 no
C5 H5B . . 0.9600 no
C5 H5C . . 0.9600 no
C6 H6 . . 0.974(19) no
C8 H8 . . 0.97(2) no

loop_
_geom_contact_atom_site_label_1
_geom_contact_atom_site_label_2
_geom_contact_distance
_geom_contact_site_symmetry_1
_geom_contact_site_symmetry_2
_geom_contact_publ_flag
S1 N1 3.1295(15) . . no
S1 C4 3.647(2) . 3_445 no
N1 S1 3.1295(15) . . no
N1 N3 2.963(2) . 4_645 no
N2 N4 2.252(2) . . no
N2 C8 3.241(3) . 4_645 no
N2 N3 3.243(2) . 4_645 no
N3 N1 2.963(2) . 4_655 no
N3 N4 2.171(2) . . no
N3 N2 3.243(2) . 4_655 no
N4 C1 3.419(3) . 3_555 no
N4 N3 2.171(2) . . no
N1 H3N 2.12(3) . 4_645 no
N2 H8 2.71(2) . 4_645 no
N2 H2 2.83(2) . 3_455 no
N2 H3 2.94(2) . 2_655 no
N2 H3N 2.77(3) . 4_645 no
N3 H2 2.87(2) . 3_455 no
N4 H5A 2.5700 . 1_565 no
N4 H6 2.39(2) . . no
C1 N4 3.419(3) . 3_455 no
C4 S1 3.647(2) . 3_545 no
C8 N2 3.241(3) . 4_655 no
C7 H3 3.03(2) . 2_655 no
C7 H3N 2.80(3) . 4_645 no
H2 N2 2.83(2) . 3_555 no
H2 N3 2.87(2) . 3_555 no
H3 N2 2.94(2) . 2_654 no
H3 C7 3.03(2) . 2_654 no
H3N N1 2.12(3) . 4_655 no
H3N N2 2.77(3) . 4_655 no
H3N C7 2.80(3) . 4_655 no
H5A N4 2.5700 . 1_545 no
H6 N4 2.39(2) . . no
H8 N2 2.71(2) . 4_655 no

loop_
_geom_hbond_atom_site_label_D
_geom_hbond_atom_site_label_H
_geom_hbond_atom_site_label_A
_geom_hbond_site_symmetry_A
_geom_hbond_distance_DH
_geom_hbond_distance_HA
_geom_hbond_distance_DA
_geom_hbond_angle_DHA
_geom_hbond_publ_flag
N3 H3n N1 4_655 0.85(3) 2.12(3) 2.963(2) 172(2) yes
C6 H6 N4 . 0.974(19) 2.39(2) 2.761(3) 101.7(15) no

loop_
_geom_torsion_atom_site_label_1
_geom_torsion_atom_site_label_2
_geom_torsion_atom_site_label_3
_geom_torsion_atom_site_label_4
_geom_torsion_site_symmetry_1
_geom_torsion_site_symmetry_2
_geom_torsion_site_symmetry_3
_geom_torsion_site_symmetry_4
_geom_torsion
_geom_torsion_publ_flag
C1 S1 C4 C3 . . . . -0.12(18) no
C4 S1 C1 C2 . . . . -0.28(18) no
C4 S1 C1 C6 . . . . -179.69(19) no
C1 S1 C4 C5 . . . . 178.8(2) no
C6 N1 C7 N4 . . . . -7.9(3) no
C7 N1 C6 C1 . . . . 177.03(19) no
C6 N1 C7 N2 . . . . 173.91(18) no
C7 N2 N3 C8 . . . . 0.1(2) no
N3 N2 C7 N1 . . . . 178.54(17) no
N3 N2 C7 N4 . . . . 0.2(2) no
N2 N3 C8 N4 . . . . -0.3(2) no
C8 N4 C7 N2 . . . . -0.4(3) no
C7 N4 C8 N3 . . . . 0.4(2) no
C8 N4 C7 N1 . . . . -178.6(2) no
C2 C1 C6 N1 . . . . -176.6(2) no
S1 C1 C2 C3 . . . . 0.6(2) no
C6 C1 C2 C3 . . . . -180.0(2) no
S1 C1 C6 N1 . . . . 2.7(3) no
C1 C2 C3 C4 . . . . -0.7(3) no
C2 C3 C4 S1 . . . . 0.5(2) no
C2 C3 C4 C5 . . . . -178.4(2) no

loop_
_cod_related_entry_id
_cod_related_entry_database
_cod_related_entry_code
1 ChemSpider 24741375
